data_7033768
loop_
_publ_author_name
'Hwang, Eun Yeong'
'Park, Geun Ho'
'Lee, Chun Sun'
'Kang, Yi Young'
'Lee, Junseong'
'Lee, Bun Yeoul'

_publ_section_title
;
 Preparation of octahydro- and tetrahydro-[1,10]phenanthroline zirconium
 and hafnium complexes for olefin polymerization.
;
_journal_issue 8
_journal_name_full 'Dalton transactions (Cambridge, England : 2003)'
_journal_page_first 3845
_journal_page_last 3855
_journal_paper_doi 10.1039/c4dt03683b
_journal_volume 44
_journal_year 2015
_chemical_formula_sum 'C44 H56 Hf N2'
_chemical_formula_weight 791.40
_chemical_name_systematic
; 
 ? 
;
_space_group_IT_number 19
_symmetry_cell_setting orthorhombic
_symmetry_space_group_name_Hall 'P 2ac 2ab'
_symmetry_space_group_name_H-M 'P 21 21 21'
_atom_sites_solution_hydrogens geom
_atom_sites_solution_primary direct
_atom_sites_solution_secondary difmap
_audit_creation_method SHELXL-97
_audit_update_record
;
2014-11-12 deposited with the CCDC.
2015-01-12 downloaded from the CCDC.
;
_cell_angle_alpha 90.00
_cell_angle_beta 90.00
_cell_angle_gamma 90.00
_cell_formula_units_Z 4
_cell_length_a 10.362(2)
_cell_length_b 13.598(3)
_cell_length_c 28.407(7)
_cell_measurement_reflns_used 7447
_cell_measurement_temperature 296(2)
_cell_measurement_theta_max 21.56
_cell_measurement_theta_min 2.57
_cell_volume 4002.6(15)
_computing_cell_refinement 'Bruker SAINT'
_computing_data_collection 'Bruker APEX2'
_computing_data_reduction 'Bruker SAINT'
_computing_molecular_graphics 'Bruker SHELXTL'
_computing_publication_material 'Bruker SHELXTL'
_computing_structure_refinement 'SHELXL-97 (Sheldrick, 2008)'
_computing_structure_solution 'SHELXS-97 (Sheldrick, 2008)'
_diffrn_ambient_temperature 296(2)
_diffrn_measured_fraction_theta_full 1.000
_diffrn_measured_fraction_theta_max 1.000
_diffrn_radiation_monochromator graphite
_diffrn_radiation_source 'fine-focus sealed tube'
_diffrn_radiation_type MoK\a
_diffrn_radiation_wavelength 0.71073
_diffrn_reflns_av_R_equivalents 0.0780
_diffrn_reflns_av_sigmaI/netI 0.0501
_diffrn_reflns_limit_h_max 12
_diffrn_reflns_limit_h_min -12
_diffrn_reflns_limit_k_max 16
_diffrn_reflns_limit_k_min -16
_diffrn_reflns_limit_l_max 33
_diffrn_reflns_limit_l_min -33
_diffrn_reflns_number 40930
_diffrn_reflns_theta_full 25.00
_diffrn_reflns_theta_max 25.00
_diffrn_reflns_theta_min 1.43
_exptl_absorpt_coefficient_mu 2.636
_exptl_absorpt_correction_T_max 0.7785
_exptl_absorpt_correction_T_min 0.7426
_exptl_absorpt_correction_type multi-scan
_exptl_absorpt_process_details SADABS
_exptl_crystal_density_diffrn 1.313
_exptl_crystal_density_method 'not measured'
_exptl_crystal_F_000 1624
_exptl_crystal_size_max 0.12
_exptl_crystal_size_mid 0.10
_exptl_crystal_size_min 0.10
_refine_diff_density_max 1.160
_refine_diff_density_min -1.617
_refine_diff_density_rms 0.199
_refine_ls_abs_structure_details 'Flack H D (1983), Acta Cryst. A39, 876-881'
_refine_ls_abs_structure_Flack -0.019(16)
_refine_ls_extinction_method none
_refine_ls_goodness_of_fit_ref 1.042
_refine_ls_hydrogen_treatment mixed
_refine_ls_matrix_type full
_refine_ls_number_parameters 431
_refine_ls_number_reflns 7053
_refine_ls_number_restraints 60
_refine_ls_restrained_S_all 1.044
_refine_ls_R_factor_all 0.0607
_refine_ls_R_factor_gt 0.0437
_refine_ls_shift/su_max 0.001
_refine_ls_shift/su_mean 0.000
_refine_ls_structure_factor_coef Fsqd
_refine_ls_weighting_details 'calc w=1/[\s^2^(Fo^2^)+(0.0750P)^2^+0.5001P] where P=(Fo^2^+2Fc^2^)/3'
_refine_ls_weighting_scheme calc
_refine_ls_wR_factor_gt 0.1076
_refine_ls_wR_factor_ref 0.1241
_reflns_number_gt 5806
_reflns_number_total 7053
_reflns_threshold_expression >2sigma(I)
_cod_data_source_file c4dt03683b2.cif
_cod_data_source_block lby34-3
_cod_depositor_comments
;
The following automatic conversions were performed:

'_symmetry_cell_setting' value 'Orthorhombic' changed to
'orthorhombic' according to
/usr/data/users/saulius/crontab/automatic-downloads/rss-feeds/RSC/lib/dictionaries/cif_core.dic
dictionary named 'cif_core.dic' version 2.4.2 from 2011-04-26.

Automatic conversion script
Id: cif_fix_values 3008 2015-01-20 13:52:24Z robertas 

 Adding full bibliography for 7033764--7033768.cif.
;
_cod_original_cell_volume 4002.4(16)
_cod_original_sg_symbol_H-M 'P2(1)2(1)2(1) '
_cod_database_code 7033768

loop_
_symmetry_equiv_pos_as_xyz
'x, y, z'
'-x+1/2, -y, z+1/2'
'-x, y+1/2, -z+1/2'
'x+1/2, -y+1/2, -z'

loop_
_atom_site_label
_atom_site_type_symbol
_atom_site_fract_x
_atom_site_fract_y
_atom_site_fract_z
_atom_site_U_iso_or_equiv
_atom_site_adp_type
_atom_site_occupancy
_atom_site_symmetry_multiplicity
_atom_site_calc_flag
_atom_site_refinement_flags
_atom_site_disorder_assembly
_atom_site_disorder_group
Hf1 Hf 0.50662(3) 0.06003(2) 0.152385(10) 0.04861(12) Uani 1 1 d . A 1
N1 N 0.4930(7) 0.1249(3) 0.23063(18) 0.0411(12) Uani 1 1 d . A 1
N2 N 0.3568(6) 0.1618(4) 0.1532(2) 0.0486(15) Uani 1 1 d . A 1
C1 C 0.5674(8) 0.1106(5) 0.2676(3) 0.0463(18) Uani 1 1 d . A 1
C2 C 0.5257(10) 0.1359(6) 0.3134(3) 0.062(2) Uani 1 1 d . A 1
H2 H 0.5808 0.1278 0.3390 0.075 Uiso 1 1 calc R A 1
C3 C 0.4049(9) 0.1721(6) 0.3200(3) 0.061(2) Uani 1 1 d . A 1
H3 H 0.3765 0.1862 0.3503 0.073 Uiso 1 1 calc R A 1
C4 C 0.3237(8) 0.1881(6) 0.2821(3) 0.053(2) Uani 1 1 d . A 1
C5 C 0.3715(7) 0.1653(5) 0.2375(3) 0.0430(18) Uani 1 1 d . A 1
C6 C 0.1990(10) 0.2279(7) 0.2864(4) 0.069(3) Uani 1 1 d . A 1
H6 H 0.1657 0.2441 0.3158 0.083 Uiso 1 1 calc R A 1
C7 C 0.1292(9) 0.2420(6) 0.2473(4) 0.066(3) Uani 1 1 d . A 1
H7 H 0.0463 0.2674 0.2504 0.079 Uiso 1 1 calc R A 1
C8 C 0.1745(8) 0.2204(6) 0.2017(3) 0.056(2) Uani 1 1 d . A 1
C9 C 0.2965(7) 0.1831(5) 0.1957(3) 0.0453(19) Uani 1 1 d . A 1
C10 C 0.0905(8) 0.2328(8) 0.1592(4) 0.074(3) Uani 1 1 d . A 1
H10A H 0.0818 0.3022 0.1522 0.089 Uiso 1 1 calc R A 1
H10B H 0.0051 0.2071 0.1660 0.089 Uiso 1 1 calc R A 1
C11 C 0.1448(9) 0.1803(8) 0.1167(4) 0.078(3) Uani 1 1 d . A 1
H11A H 0.0994 0.2013 0.0886 0.094 Uiso 1 1 calc R A 1
H11B H 0.1330 0.1098 0.1201 0.094 Uiso 1 1 calc R A 1
C12 C 0.2909(9) 0.2043(6) 0.1119(3) 0.063(2) Uani 1 1 d . A 1
H12 H 0.3231 0.1703 0.0839 0.075 Uiso 1 1 calc R A 1
C13 C 0.7054(8) 0.0719(6) 0.2596(3) 0.054(2) Uani 1 1 d . A 1
H13 H 0.7120 0.0482 0.2271 0.065 Uiso 1 1 calc R A 1
C14 C 0.7389(11) -0.0118(7) 0.2923(4) 0.079(3) Uani 1 1 d . A 1
H14A H 0.8257 -0.0330 0.2863 0.118 Uiso 1 1 calc R A 1
H14B H 0.6805 -0.0655 0.2870 0.118 Uiso 1 1 calc R A 1
H14C H 0.7318 0.0100 0.3243 0.118 Uiso 1 1 calc R A 1
C15 C 0.7997(10) 0.1543(7) 0.2661(4) 0.083(3) Uani 1 1 d . A 1
H15A H 0.7869 0.2025 0.2418 0.124 Uiso 1 1 calc R A 1
H15B H 0.8861 0.1290 0.2642 0.124 Uiso 1 1 calc R A 1
H15C H 0.7866 0.1841 0.2963 0.124 Uiso 1 1 calc R A 1
C16 C 0.3195(10) 0.3159(7) 0.1058(3) 0.067(3) Uani 1 1 d . A 1
H16 H 0.2838 0.3498 0.1333 0.081 Uiso 1 1 calc R A 1
C17 C 0.4633(10) 0.3364(7) 0.1050(4) 0.090(3) Uani 1 1 d . A 1
H17A H 0.5037 0.3041 0.1311 0.134 Uiso 1 1 calc R A 1
H17B H 0.4777 0.4060 0.1071 0.134 Uiso 1 1 calc R A 1
H17C H 0.4995 0.3121 0.0761 0.134 Uiso 1 1 calc R A 1
C18 C 0.2528(14) 0.3591(10) 0.0618(5) 0.117(5) Uani 1 1 d . A 1
H18A H 0.2570 0.4295 0.0629 0.176 Uiso 1 1 calc R A 1
H18B H 0.1641 0.3386 0.0612 0.176 Uiso 1 1 calc R A 1
H18C H 0.2957 0.3359 0.0340 0.176 Uiso 1 1 calc R A 1
C19 C 0.4489(11) -0.0069(8) 0.0820(3) 0.077(3) Uani 1 1 d . A 1
H19A H 0.3562 0.0015 0.0793 0.093 Uiso 1 1 calc R A 1
H19B H 0.4876 0.0339 0.0579 0.093 Uiso 1 1 calc R A 1
C20 C 0.4767(13) -0.1101(7) 0.0690(3) 0.076(3) Uani 1 1 d . A 1
C21 C 0.5980(13) -0.1403(10) 0.0570(4) 0.093(4) Uani 1 1 d . A 1
H21 H 0.6643 -0.0942 0.0561 0.111 Uiso 1 1 calc R A 1
C22 C 0.6251(16) -0.2361(13) 0.0463(5) 0.114(5) Uani 1 1 d . A 1
H22 H 0.7085 -0.2539 0.0377 0.137 Uiso 1 1 calc R A 1
C23 C 0.530(2) -0.3061(10) 0.0483(5) 0.128(7) Uani 1 1 d . A 1
H23 H 0.5467 -0.3719 0.0415 0.154 Uiso 1 1 calc R A 1
C24 C 0.4150(19) -0.2754(11) 0.0603(5) 0.114(5) Uani 1 1 d . A 1
H24 H 0.3498 -0.3223 0.0617 0.137 Uiso 1 1 calc R A 1
C25 C 0.3821(14) -0.1818(11) 0.0707(4) 0.103(4) Uani 1 1 d . A 1
H25 H 0.2977 -0.1660 0.0790 0.124 Uiso 1 1 calc R A 1
C26 C 0.6996(8) 0.1280(7) 0.1346(3) 0.066(3) Uani 1 1 d . A 1
H26A H 0.6851 0.1826 0.1132 0.080 Uiso 1 1 calc R A 1
H26B H 0.7368 0.1547 0.1632 0.080 Uiso 1 1 calc R A 1
C27 C 0.7962(8) 0.0592(7) 0.1125(3) 0.056(2) Uani 1 1 d . A 1
C28 C 0.8510(9) -0.0180(7) 0.1364(3) 0.065(2) Uani 1 1 d . A 1
H28 H 0.8285 -0.0283 0.1677 0.078 Uiso 1 1 calc R A 1
C29 C 0.9383(10) -0.0807(8) 0.1155(4) 0.084(3) Uani 1 1 d . A 1
H29 H 0.9729 -0.1314 0.1334 0.101 Uiso 1 1 calc R A 1
C30 C 0.9752(13) -0.0721(9) 0.0711(4) 0.101(4) Uani 1 1 d . A 1
H30 H 1.0354 -0.1144 0.0577 0.121 Uiso 1 1 calc R A 1
C31 C 0.9198(11) 0.0023(11) 0.0463(4) 0.100(4) Uani 1 1 d . A 1
H31 H 0.9409 0.0091 0.0146 0.120 Uiso 1 1 calc R A 1
C32 C 0.8345(10) 0.0676(9) 0.0657(4) 0.081(3) Uani 1 1 d . A 1
H32 H 0.8017 0.1183 0.0473 0.098 Uiso 1 1 calc R A 1
C33 C 0.4960(11) -0.0841(5) 0.1905(3) 0.064(2) Uani 1 1 d . A 1
H33A H 0.4939 -0.1380 0.1682 0.077 Uiso 1 1 calc R A 1
H33B H 0.5710 -0.0923 0.2106 0.077 Uiso 1 1 calc R A 1
C34 C 0.3745(8) -0.0838(5) 0.2198(3) 0.052(2) Uani 1 1 d . A 1
C35 C 0.2537(11) -0.0670(7) 0.2000(4) 0.079(3) Uani 1 1 d . A 1
H35 H 0.2464 -0.0635 0.1674 0.094 Uiso 1 1 calc R A 1
C36 C 0.1440(11) -0.0553(8) 0.2274(5) 0.094(4) Uani 1 1 d . A 1
H36 H 0.0650 -0.0417 0.2133 0.113 Uiso 1 1 calc R A 1
C37 C 0.1524(11) -0.0640(9) 0.2754(5) 0.098(4) Uani 1 1 d . A 1
H37 H 0.0794 -0.0567 0.2941 0.118 Uiso 1 1 calc R A 1
C38 C 0.2697(12) -0.0834(8) 0.2952(4) 0.088(3) Uani 1 1 d . A 1
H38 H 0.2762 -0.0887 0.3277 0.105 Uiso 1 1 calc R A 1
C39 C 0.3799(10) -0.0954(7) 0.2676(4) 0.068(3) Uani 1 1 d . A 1
H39 H 0.4579 -0.1115 0.2819 0.081 Uiso 1 1 calc R A 1
C42 C 0.421(2) 0.9745(18) 0.9300(11) 0.288(12) Uani 1 1 d DU . .
H42A H 0.4881 0.9916 0.9525 0.346 Uiso 1 1 calc R . .
H42B H 0.4354 1.0149 0.9023 0.346 Uiso 1 1 calc R . .
C43 C 0.441(2) 0.8743(18) 0.9166(11) 0.282(13) Uani 1 1 d DU . .
H43A H 0.4138 0.8321 0.9423 0.339 Uiso 1 1 calc R . .
H43B H 0.3865 0.8596 0.8897 0.339 Uiso 1 1 calc R . .
C44 C 0.568(2) 0.8532(17) 0.9053(9) 0.259(12) Uani 1 1 d DU . .
H44A H 0.6103 0.9122 0.8953 0.389 Uiso 1 1 calc R . .
H44B H 0.5697 0.8056 0.8803 0.389 Uiso 1 1 calc R . .
H44C H 0.6107 0.8270 0.9325 0.389 Uiso 1 1 calc R . .
C40 C 0.292(2) 1.1065(15) 0.9594(9) 0.236(11) Uani 1 1 d DU . .
H40A H 0.3603 1.1263 0.9802 0.353 Uiso 1 1 calc R . .
H40B H 0.2102 1.1191 0.9740 0.353 Uiso 1 1 calc R . .
H40C H 0.2979 1.1431 0.9305 0.353 Uiso 1 1 calc R . .
C41 C 0.304(3) 1.0010(18) 0.9492(13) 0.350(15) Uani 1 1 d DU . .
H41A H 0.2911 0.9645 0.9782 0.420 Uiso 1 1 calc R . .
H41B H 0.2358 0.9822 0.9275 0.420 Uiso 1 1 calc R . .

loop_
_atom_site_aniso_label
_atom_site_aniso_U_11
_atom_site_aniso_U_22
_atom_site_aniso_U_33
_atom_site_aniso_U_23
_atom_site_aniso_U_13
_atom_site_aniso_U_12
Hf1 0.0539(2) 0.04333(17) 0.04860(18) -0.00207(13) 0.0017(2) 0.00991(19)
N1 0.041(3) 0.032(3) 0.051(3) 0.003(2) 0.004(4) 0.001(3)
N2 0.053(3) 0.040(4) 0.053(4) -0.003(3) -0.005(4) 0.008(3)
C1 0.059(5) 0.027(4) 0.053(5) 0.006(3) 0.000(4) -0.003(3)
C2 0.085(7) 0.056(5) 0.047(4) 0.001(4) 0.004(5) -0.010(5)
C3 0.089(7) 0.044(5) 0.049(5) -0.003(4) 0.018(5) -0.005(5)
C4 0.068(6) 0.036(4) 0.053(5) 0.001(4) 0.018(4) -0.008(4)
C5 0.052(5) 0.015(3) 0.062(5) -0.002(3) 0.005(4) -0.004(3)
C6 0.082(7) 0.057(6) 0.068(6) 0.006(5) 0.028(6) 0.013(5)
C7 0.051(5) 0.042(5) 0.106(8) 0.000(5) 0.034(6) 0.006(4)
C8 0.039(5) 0.037(4) 0.092(7) 0.003(4) -0.004(4) 0.002(3)
C9 0.044(4) 0.029(4) 0.063(5) 0.001(4) 0.003(4) -0.009(3)
C10 0.049(5) 0.073(6) 0.102(8) -0.002(6) 0.000(5) 0.004(4)
C11 0.068(6) 0.071(7) 0.096(8) 0.002(6) -0.037(6) 0.004(5)
C12 0.070(6) 0.051(5) 0.067(6) -0.002(4) -0.017(5) 0.019(5)
C13 0.056(5) 0.045(5) 0.062(5) 0.010(4) -0.011(4) 0.006(4)
C14 0.075(7) 0.053(6) 0.108(8) 0.016(6) -0.013(6) 0.001(5)
C15 0.063(6) 0.070(7) 0.116(8) 0.021(7) -0.020(6) -0.013(5)
C16 0.094(7) 0.046(5) 0.063(6) 0.008(4) 0.002(5) 0.020(5)
C17 0.076(8) 0.070(6) 0.123(9) 0.021(6) 0.005(6) 0.007(5)
C18 0.126(11) 0.122(11) 0.104(10) 0.040(9) -0.005(8) 0.035(9)
C19 0.094(8) 0.079(7) 0.058(6) -0.019(5) -0.013(5) 0.020(6)
C20 0.105(9) 0.078(6) 0.045(5) -0.021(4) -0.018(6) 0.022(7)
C21 0.111(10) 0.092(10) 0.076(8) -0.035(7) 0.012(7) 0.011(7)
C22 0.134(12) 0.122(13) 0.085(9) -0.042(10) -0.013(9) 0.034(10)
C23 0.23(2) 0.078(9) 0.077(8) -0.042(7) -0.050(12) 0.035(13)
C24 0.166(16) 0.070(10) 0.107(12) -0.016(8) -0.025(11) -0.024(9)
C25 0.120(10) 0.092(10) 0.097(10) -0.019(8) -0.006(8) -0.013(9)
C26 0.066(6) 0.066(6) 0.068(6) 0.009(5) 0.010(5) 0.017(5)
C27 0.054(5) 0.058(5) 0.056(5) 0.002(5) 0.007(4) -0.001(5)
C28 0.075(6) 0.068(6) 0.051(5) 0.006(4) 0.010(4) 0.020(5)
C29 0.088(7) 0.090(8) 0.074(7) -0.006(6) -0.005(6) 0.035(6)
C30 0.116(10) 0.103(8) 0.083(7) -0.011(6) 0.007(7) 0.051(9)
C31 0.094(8) 0.143(11) 0.063(7) -0.032(7) 0.031(6) 0.025(8)
C32 0.084(7) 0.091(8) 0.069(6) 0.017(6) 0.009(5) 0.013(7)
C33 0.086(6) 0.038(4) 0.069(5) -0.003(3) 0.007(6) -0.002(6)
C34 0.065(5) 0.023(4) 0.067(6) -0.003(3) -0.003(4) -0.006(3)
C35 0.085(7) 0.063(6) 0.089(7) 0.016(6) -0.023(6) -0.007(6)
C36 0.066(7) 0.081(8) 0.134(11) 0.017(8) -0.030(7) -0.017(6)
C37 0.077(8) 0.093(9) 0.124(11) -0.013(8) 0.002(7) -0.046(7)
C38 0.100(9) 0.093(9) 0.070(7) -0.009(6) 0.012(6) -0.034(7)
C39 0.068(6) 0.050(5) 0.085(7) 0.001(5) -0.008(6) -0.012(4)
C42 0.277(14) 0.293(15) 0.295(14) 0.007(9) 0.001(9) -0.021(9)
C43 0.282(15) 0.281(15) 0.285(15) -0.014(9) -0.005(9) -0.003(10)
C44 0.259(12) 0.259(12) 0.259(12) -0.0001(10) 0.0000(10) -0.0001(10)
C40 0.237(13) 0.235(14) 0.235(13) 0.012(9) -0.038(9) 0.008(9)
C41 0.354(17) 0.347(17) 0.348(17) -0.008(10) -0.012(10) -0.007(10)

loop_
_atom_type_symbol
_atom_type_description
_atom_type_scat_dispersion_real
_atom_type_scat_dispersion_imag
_atom_type_scat_source
C C 0.0033 0.0016 'International Tables Vol C Tables 4.2.6.8 and 6.1.1.4'
H H 0.0000 0.0000 'International Tables Vol C Tables 4.2.6.8 and 6.1.1.4'
N N 0.0061 0.0033 'International Tables Vol C Tables 4.2.6.8 and 6.1.1.4'
Hf Hf -0.5830 6.1852 'International Tables Vol C Tables 4.2.6.8 and 6.1.1.4'

loop_
_geom_angle_atom_site_label_1
_geom_angle_atom_site_label_2
_geom_angle_atom_site_label_3
_geom_angle
N2 Hf1 C33 122.6(3)
N2 Hf1 C26 113.0(3)
C33 Hf1 C26 120.6(4)
N2 Hf1 C19 94.6(3)
C33 Hf1 C19 93.6(3)
C26 Hf1 C19 101.5(4)
N2 Hf1 N1 72.6(2)
C33 Hf1 N1 82.5(2)
C26 Hf1 N1 96.3(3)
C19 Hf1 N1 161.2(3)
C1 N1 C5 118.5(6)
C1 N1 Hf1 130.7(5)
C5 N1 Hf1 109.3(5)
C9 N2 C12 113.6(6)
C9 N2 Hf1 119.0(5)
C12 N2 Hf1 126.7(5)
N1 C1 C2 121.3(8)
N1 C1 C13 118.5(7)
C2 C1 C13 120.2(8)
C3 C2 C1 119.8(8)
C2 C3 C4 120.7(8)
C3 C4 C5 117.1(8)
C3 C4 C6 123.5(8)
C5 C4 C6 119.4(8)
N1 C5 C4 122.6(7)
N1 C5 C9 116.0(7)
C4 C5 C9 121.4(7)
C7 C6 C4 118.6(9)
C6 C7 C8 123.6(9)
C9 C8 C7 119.9(8)
C9 C8 C10 118.5(8)
C7 C8 C10 121.5(8)
C8 C9 N2 126.8(8)
C8 C9 C5 117.2(8)
N2 C9 C5 116.1(7)
C8 C10 C11 112.0(7)
C10 C11 C12 109.4(8)
N2 C12 C11 107.5(8)
N2 C12 C16 112.5(7)
C11 C12 C16 113.6(8)
C15 C13 C14 109.8(7)
C15 C13 C1 109.4(7)
C14 C13 C1 112.4(7)
C17 C16 C18 111.0(9)
C17 C16 C12 111.6(7)
C18 C16 C12 112.1(9)
C20 C19 Hf1 123.3(7)
C21 C20 C25 116.7(11)
C21 C20 C19 121.8(11)
C25 C20 C19 121.4(12)
C20 C21 C22 122.0(14)
C21 C22 C23 120.4(15)
C24 C23 C22 116.3(14)
C23 C24 C25 126.0(16)
C24 C25 C20 118.5(14)
C27 C26 Hf1 115.3(6)
C28 C27 C32 114.6(8)
C28 C27 C26 122.9(8)
C32 C27 C26 122.5(8)
C27 C28 C29 122.1(9)
C30 C29 C28 123.1(10)
C29 C30 C31 116.0(10)
C30 C31 C32 123.0(10)
C31 C32 C27 121.1(10)
C34 C33 Hf1 107.7(5)
C39 C34 C35 117.2(9)
C39 C34 C33 120.8(8)
C35 C34 C33 121.9(9)
C36 C35 C34 122.0(10)
C37 C36 C35 119.7(10)
C38 C37 C36 118.9(12)
C37 C38 C39 121.3(11)
C34 C39 C38 120.7(10)
C41 C42 C43 118(3)
C44 C43 C42 113.1(19)
C42 C41 C40 114(2)

loop_
_geom_bond_atom_site_label_1
_geom_bond_atom_site_label_2
_geom_bond_distance
Hf1 N2 2.080(6)
Hf1 C33 2.242(7)
Hf1 C26 2.260(9)
Hf1 C19 2.276(9)
Hf1 N1 2.395(5)
N1 C1 1.317(10)
N1 C5 1.388(10)
N2 C9 1.389(10)
N2 C12 1.475(10)
C1 C2 1.414(11)
C1 C13 1.540(11)
C2 C3 1.357(13)
C3 C4 1.383(12)
C4 C5 1.395(11)
C4 C6 1.405(13)
C5 C9 1.440(11)
C6 C7 1.341(13)
C7 C8 1.408(13)
C8 C9 1.373(11)
C8 C10 1.497(12)
C10 C11 1.512(13)
C11 C12 1.554(13)
C12 C16 1.556(12)
C13 C15 1.498(12)
C13 C14 1.507(11)
C16 C17 1.516(14)
C16 C18 1.545(14)
C19 C20 1.480(13)
C20 C21 1.365(16)
C20 C25 1.384(16)
C21 C22 1.367(18)
C22 C23 1.37(2)
C23 C24 1.31(2)
C24 C25 1.35(2)
C26 C27 1.507(11)
C27 C28 1.374(12)
C27 C32 1.392(12)
C28 C29 1.377(13)
C29 C30 1.322(14)
C30 C31 1.361(15)
C31 C32 1.369(14)
C33 C34 1.509(12)
C34 C39 1.368(13)
C34 C35 1.391(13)
C35 C36 1.387(16)
C36 C37 1.370(17)
C37 C38 1.365(16)
C38 C39 1.394(15)
C42 C41 1.383(18)
C42 C43 1.429(18)
C43 C44 1.383(17)
C40 C41 1.469(19)
